data_7710307
loop_
_publ_author_name
'Bhar, Kishalay'
'Guo, Wenbin'
'Gonidec, Mathieu'
'Nikhil Raj M, Venkata'
'Bhatt, Surabhi'
'Perdih, Franc'
'Guionneau, Philippe'
'Chastanet, Guillaume'
'Sharma, Anuj K.'

_publ_section_title
;
 High temperature spin crossover behaviour of mononuclear
 bis-(thiocyanato)iron(II) complexes with judiciously designed bidentate
 N-donor Schiff bases with varying substituents.
;
_journal_issue 24
_journal_name_full 'Dalton transactions (Cambridge, England : 2003)'
_journal_page_first 9302
_journal_page_last 9313
_journal_paper_doi 10.1039/d2dt00416j
_journal_volume 51
_journal_year 2022
_chemical_formula_moiety '2(C40 H32 Fe N6 S2)'
_chemical_formula_sum 'C80 H64 Fe2 N12 S4'
_chemical_formula_weight 1433.37
_space_group_crystal_system tetragonal
_space_group_IT_number 92
_space_group_name_Hall 'P 4abw 2nw'
_space_group_name_H-M_alt 'P 41 21 2'
_atom_sites_solution_hydrogens geom
_audit_creation_date 2019-12-17
_audit_creation_method
;
Olex2 1.2
(compiled 2017.08.10 svn.r3458 for OlexSys, GUI svn.r5381)
;
_audit_update_record
;
2020-01-23 deposited with the CCDC.	2022-05-24 downloaded from the CCDC.
;
_cell_angle_alpha 90
_cell_angle_beta 90
_cell_angle_gamma 90
_cell_formula_units_Z 2
_cell_length_a 17.3815(7)
_cell_length_b 17.3815(7)
_cell_length_c 12.1164(5)
_cell_measurement_reflns_used 9947
_cell_measurement_temperature 293(2)
_cell_measurement_theta_max 26.76
_cell_measurement_theta_min 2.34
_cell_volume 3660.6(3)
_computing_cell_refinement 'SAINT v8.34A (Bruker, 2013)'
_computing_data_reduction 'SAINT v8.34A (Bruker, 2013)'
_computing_molecular_graphics 'Olex2 (Dolomanov et al., 2009)'
_computing_publication_material 'Olex2 (Dolomanov et al., 2009)'
_computing_structure_refinement 'ShelXL (Sheldrick, 2015)'
_diffrn_ambient_temperature 293(2)
_diffrn_measured_fraction_theta_full 1.000
_diffrn_measured_fraction_theta_max 1.000
_diffrn_measurement_device_type 'Bruker APEX-II CCD'
_diffrn_measurement_method '\f and \w scans'
_diffrn_radiation_type MoK\a
_diffrn_radiation_wavelength 0.71073
_diffrn_reflns_av_R_equivalents 0.1355
_diffrn_reflns_av_unetI/netI 0.0756
_diffrn_reflns_Laue_measured_fraction_full 1.000
_diffrn_reflns_Laue_measured_fraction_max 1.000
_diffrn_reflns_limit_h_max 21
_diffrn_reflns_limit_h_min -21
_diffrn_reflns_limit_k_max 20
_diffrn_reflns_limit_k_min -21
_diffrn_reflns_limit_l_max 15
_diffrn_reflns_limit_l_min -15
_diffrn_reflns_number 68050
_diffrn_reflns_point_group_measured_fraction_full 1.000
_diffrn_reflns_point_group_measured_fraction_max 1.000
_diffrn_reflns_theta_full 25.242
_diffrn_reflns_theta_max 26.372
_diffrn_reflns_theta_min 1.657
_diffrn_standards_number 0
_exptl_absorpt_coefficient_mu 0.563
_exptl_absorpt_correction_T_max 0.7454
_exptl_absorpt_correction_T_min 0.5967
_exptl_absorpt_correction_type multi-scan
_exptl_absorpt_process_details
;
SADABS-2012/1 (Bruker,2012) was used for absorption correction.
wR2(int) was 0.0968 before and 0.0627 after correction.
The Ratio of minimum to maximum transmission is 0.8005.
The \l/2 correction factor is 0.0015.
;
_exptl_crystal_colour black
_exptl_crystal_density_diffrn 1.300
_exptl_crystal_description prism
_exptl_crystal_F_000 1488
_exptl_crystal_size_max 0.16
_exptl_crystal_size_mid 0.08
_exptl_crystal_size_min 0.04
_exptl_transmission_factor_max 0.7454
_exptl_transmission_factor_min 0.5967
_refine_diff_density_max 0.478
_refine_diff_density_min -0.609
_refine_diff_density_rms 0.061
_refine_ls_abs_structure_details
;
 Flack x determined using 1016 quotients [(I+)-(I-)]/[(I+)+(I-)]
 (Parsons, Flack and Wagner, Acta Cryst. B69 (2013) 249-259).
;
_refine_ls_abs_structure_Flack 0.018(8)
_refine_ls_extinction_method none
_refine_ls_goodness_of_fit_ref 1.049
_refine_ls_hydrogen_treatment constr
_refine_ls_matrix_type full
_refine_ls_number_parameters 223
_refine_ls_number_reflns 3755
_refine_ls_number_restraints 0
_refine_ls_restrained_S_all 1.049
_refine_ls_R_factor_all 0.0697
_refine_ls_R_factor_gt 0.0434
_refine_ls_shift/su_max 0.000
_refine_ls_shift/su_mean 0.000
_refine_ls_structure_factor_coef Fsqd
_refine_ls_weighting_details 'w=1/[\s^2^(Fo^2^)+(0.0336P)^2^] where P=(Fo^2^+2Fc^2^)/3'
_refine_ls_weighting_scheme calc
_refine_ls_wR_factor_gt 0.0685
_refine_ls_wR_factor_ref 0.0730
_reflns_Friedel_coverage 0.722
_reflns_Friedel_fraction_full 1.000
_reflns_Friedel_fraction_max 1.000
_reflns_number_gt 2960
_reflns_number_total 3755
_reflns_threshold_expression 'I > 2\s(I)'
_cod_data_source_file d2dt00416j2.cif
_cod_data_source_block cooling90k-final
_cod_depositor_comments 'Adding full bibliography for 7710305--7710325.cif.'
_cod_database_code 7710307
_shelx_shelxl_version_number 2014/7
_shelx_space_group_comment
;
The symmetry employed for this shelxl refinement is uniquely defined
by the following loop, which should always be used as a source of
symmetry information in preference to the above space-group names.
They are only intended as comments.
;
_olex2_refinement_description
;
1. Fixed Uiso
 At 1.2 times of:
  All C(H) groups
 At 1.5 times of:
  All C(H,H,H) groups
2.a Aromatic/amide H refined with riding coordinates:
 C1(H1), C2(H2), C3(H3), C4(H4), C8(H8), C9(H9), C10(H10), C11(H11), C12(H12),
 C14(H14), C15(H15), C17(H17), C18(H18)
2.b Idealised Me refined as rotating group:
 C19(H19A,H19B,H19C)
;
_olex2_submission_special_instructions 'No special instructions were received'

loop_
_space_group_symop_operation_xyz
'x, y, z'
'-y+1/2, x+1/2, z+1/4'
'-x, -y, z+1/2'
'y+1/2, -x+1/2, z+3/4'
'x+1/2, -y+1/2, -z+3/4'
'y, x, -z'
'-x+1/2, y+1/2, -z+1/4'
'-y, -x, -z+1/2'

loop_
_atom_site_label
_atom_site_type_symbol
_atom_site_fract_x
_atom_site_fract_y
_atom_site_fract_z
_atom_site_U_iso_or_equiv
_atom_site_adp_type
_atom_site_occupancy
_atom_site_site_symmetry_order
_atom_site_calc_flag
_atom_site_refinement_flags_posn
_atom_site_refinement_flags_adp
_atom_site_refinement_flags_occupancy
_atom_site_disorder_assembly
_atom_site_disorder_group
Fe1 Fe 0.40473(3) 0.40473(3) 0.0000 0.01213(18) Uani 1 2 d S T P . .
S1 S 0.39892(6) 0.67170(5) -0.08025(9) 0.0269(3) Uani 1 1 d . . . . .
N1 N 0.38262(14) 0.41855(15) 0.1570(2) 0.0129(7) Uani 1 1 d . . . . .
N2 N 0.40447(15) 0.29266(14) 0.0058(2) 0.0141(6) Uani 1 1 d . . . . .
N3 N 0.40445(17) 0.51571(16) -0.0219(2) 0.0175(7) Uani 1 1 d . . . . .
C1 C 0.4339(2) 0.42725(19) 0.2392(3) 0.0205(8) Uani 1 1 d . . . . .
H1 H 0.4861 0.4259 0.2225 0.025 Uiso 1 1 calc R . . . .
C2 C 0.4117(2) 0.43815(19) 0.3476(3) 0.0240(9) Uani 1 1 d . . . . .
H2 H 0.4485 0.4450 0.4025 0.029 Uiso 1 1 calc R . . . .
C3 C 0.3353(2) 0.4388(2) 0.3735(3) 0.0252(10) Uani 1 1 d . . . . .
H3 H 0.3195 0.4462 0.4460 0.030 Uiso 1 1 calc R . . . .
C4 C 0.2819(2) 0.4283(2) 0.2908(3) 0.0224(9) Uani 1 1 d . . . . .
H4 H 0.2296 0.4276 0.3069 0.027 Uiso 1 1 calc R . . . .
C5 C 0.30723(18) 0.4189(2) 0.1845(3) 0.0149(8) Uani 1 1 d . . . . .
C6 C 0.41025(19) 0.25713(17) -0.0884(3) 0.0140(8) Uani 1 1 d . . . . .
C7 C 0.4115(2) 0.17211(19) -0.1009(3) 0.0152(8) Uani 1 1 d . . . . .
C8 C 0.3517(2) 0.1335(2) -0.1530(3) 0.0201(9) Uani 1 1 d . . . . .
H8 H 0.3099 0.1608 -0.1802 0.024 Uiso 1 1 calc R . . . .
C9 C 0.3544(2) 0.0542(2) -0.1645(3) 0.0228(10) Uani 1 1 d . . . . .
H9 H 0.3142 0.0286 -0.1993 0.027 Uiso 1 1 calc R . . . .
C10 C 0.4165(2) 0.0130(2) -0.1245(3) 0.0216(9) Uani 1 1 d . . . . .
H10 H 0.4176 -0.0403 -0.1309 0.026 Uiso 1 1 calc R . . . .
C11 C 0.4770(2) 0.0515(2) -0.0749(3) 0.0227(9) Uani 1 1 d . . . . .
H11 H 0.5195 0.0241 -0.0498 0.027 Uiso 1 1 calc R . . . .
C12 C 0.4746(2) 0.1305(2) -0.0626(3) 0.0164(9) Uani 1 1 d . . . . .
H12 H 0.5152 0.1560 -0.0285 0.020 Uiso 1 1 calc R . . . .
C13 C 0.3926(2) 0.25059(18) 0.1052(3) 0.0155(8) Uani 1 1 d . . . . .
C14 C 0.3218(2) 0.21558(19) 0.1267(3) 0.0170(8) Uani 1 1 d . . . . .
H14 H 0.2841 0.2141 0.0724 0.020 Uiso 1 1 calc R . . . .
C15 C 0.3081(2) 0.1831(2) 0.2290(3) 0.0198(9) Uani 1 1 d . . . . .
H15 H 0.2602 0.1613 0.2432 0.024 Uiso 1 1 calc R . . . .
C16 C 0.3635(2) 0.1822(2) 0.3109(3) 0.0203(9) Uani 1 1 d . . . . .
C17 C 0.4346(2) 0.2150(2) 0.2865(3) 0.0217(9) Uani 1 1 d . . . . .
H17 H 0.4733 0.2138 0.3394 0.026 Uiso 1 1 calc R . . . .
C18 C 0.4490(2) 0.2492(2) 0.1865(3) 0.0218(9) Uani 1 1 d . . . . .
H18 H 0.4967 0.2716 0.1730 0.026 Uiso 1 1 calc R . . . .
C19 C 0.3478(2) 0.1464(2) 0.4218(3) 0.0333(11) Uani 1 1 d . . . . .
H19A H 0.2934 0.1462 0.4355 0.050 Uiso 1 1 calc GR . . . .
H19B H 0.3733 0.1756 0.4782 0.050 Uiso 1 1 calc GR . . . .
H19C H 0.3667 0.0945 0.4225 0.050 Uiso 1 1 calc GR . . . .
C20 C 0.40146(18) 0.5810(2) -0.0446(3) 0.0183(8) Uani 1 1 d . . . . .

loop_
_atom_site_aniso_label
_atom_site_aniso_U_11
_atom_site_aniso_U_22
_atom_site_aniso_U_33
_atom_site_aniso_U_23
_atom_site_aniso_U_13
_atom_site_aniso_U_12
Fe1 0.0124(2) 0.0124(2) 0.0115(3) -0.0011(2) 0.0011(2) -0.0013(3)
S1 0.0243(6) 0.0145(5) 0.0417(6) 0.0034(5) 0.0037(6) -0.0002(4)
N1 0.0122(16) 0.0160(17) 0.0106(15) -0.0021(13) -0.0018(12) -0.0010(12)
N2 0.0111(15) 0.0152(15) 0.0161(15) 0.0015(14) -0.0023(15) -0.0016(13)
N3 0.0155(17) 0.0187(18) 0.0183(17) -0.0033(14) 0.0013(15) -0.0045(14)
C1 0.0163(19) 0.023(2) 0.022(2) -0.0009(18) 0.0034(18) -0.0011(14)
C2 0.017(2) 0.032(2) 0.022(2) -0.0071(17) -0.0054(19) -0.0002(18)
C3 0.019(2) 0.042(2) 0.014(2) -0.0059(18) 0.0018(18) 0.0022(19)
C4 0.016(2) 0.028(2) 0.023(2) -0.0059(17) 0.0000(17) -0.0007(17)
C5 0.0118(19) 0.017(2) 0.016(2) 0.0005(16) 0.0022(15) -0.0007(14)
C6 0.0088(19) 0.0146(19) 0.018(2) -0.0009(16) 0.0004(16) 0.0009(16)
C7 0.019(2) 0.0166(19) 0.0099(18) 0.0016(15) 0.0050(17) -0.0010(17)
C8 0.018(2) 0.021(2) 0.021(2) 0.0002(18) 0.0004(17) 0.0016(17)
C9 0.027(2) 0.022(2) 0.020(2) -0.0024(19) 0.0052(18) -0.0053(17)
C10 0.031(3) 0.012(2) 0.022(2) 0.0019(16) 0.007(2) -0.0001(18)
C11 0.027(2) 0.022(2) 0.019(2) 0.0050(18) -0.0010(19) 0.0068(17)
C12 0.017(2) 0.018(2) 0.014(2) 0.0018(17) -0.0005(17) -0.0003(16)
C13 0.016(2) 0.015(2) 0.016(2) -0.0019(16) 0.0019(16) 0.0026(16)
C14 0.014(2) 0.017(2) 0.020(2) 0.0006(17) -0.0026(17) 0.0005(16)
C15 0.018(2) 0.021(2) 0.021(2) 0.0018(17) 0.0043(17) -0.0044(16)
C16 0.030(2) 0.014(2) 0.017(2) 0.0008(17) 0.0031(18) 0.0005(17)
C17 0.028(2) 0.021(2) 0.016(2) 0.0053(17) -0.0081(17) -0.0042(18)
C18 0.019(2) 0.022(2) 0.025(2) -0.0005(18) -0.0027(18) -0.0047(16)
C19 0.048(3) 0.035(3) 0.016(2) 0.011(2) -0.003(2) -0.013(2)
C20 0.0079(19) 0.024(2) 0.0227(18) -0.0046(17) 0.0025(16) -0.0025(17)

loop_
_atom_type_symbol
_atom_type_description
_atom_type_scat_dispersion_real
_atom_type_scat_dispersion_imag
_atom_type_scat_source
C C 0.0033 0.0016 'International Tables Vol C Tables 4.2.6.8 and 6.1.1.4'
H H 0.0000 0.0000 'International Tables Vol C Tables 4.2.6.8 and 6.1.1.4'
Fe Fe 0.3463 0.8444 'International Tables Vol C Tables 4.2.6.8 and 6.1.1.4'
N N 0.0061 0.0033 'International Tables Vol C Tables 4.2.6.8 and 6.1.1.4'
S S 0.1246 0.1234 'International Tables Vol C Tables 4.2.6.8 and 6.1.1.4'

loop_
_geom_angle_atom_site_label_1
_geom_angle_atom_site_label_2
_geom_angle_atom_site_label_3
_geom_angle
_geom_angle_site_symmetry_1
_geom_angle_site_symmetry_3
_geom_angle_publ_flag
N1 Fe1 N1 174.03(16) 6 . ?
N2 Fe1 N1 95.02(12) . . ?
N2 Fe1 N1 80.72(12) . 6 ?
N2 Fe1 N1 80.72(12) 6 . ?
N2 Fe1 N1 95.02(12) 6 6 ?
N2 Fe1 N2 89.81(16) 6 . ?
N3 Fe1 N1 93.59(11) . 6 ?
N3 Fe1 N1 93.59(11) 6 . ?
N3 Fe1 N1 90.58(11) 6 6 ?
N3 Fe1 N1 90.58(11) . . ?
N3 Fe1 N2 174.23(12) . . ?
N3 Fe1 N2 89.71(12) 6 . ?
N3 Fe1 N2 174.23(12) 6 6 ?
N3 Fe1 N2 89.71(12) . 6 ?
N3 Fe1 N3 91.35(18) 6 . ?
C1 N1 Fe1 127.1(2) . . ?
C1 N1 C5 117.3(3) . . ?
C5 N1 Fe1 115.5(2) . . ?
C6 N2 Fe1 116.3(2) . . ?
C6 N2 C13 120.6(3) . . ?
C13 N2 Fe1 122.9(2) . . ?
C20 N3 Fe1 173.7(3) . . ?
N1 C1 H1 118.9 . . ?
N1 C1 C2 122.3(3) . . ?
C2 C1 H1 118.9 . . ?
C1 C2 H2 120.3 . . ?
C3 C2 C1 119.4(3) . . ?
C3 C2 H2 120.3 . . ?
C2 C3 H3 120.4 . . ?
C2 C3 C4 119.2(3) . . ?
C4 C3 H3 120.4 . . ?
C3 C4 H4 120.6 . . ?
C5 C4 C3 118.9(3) . . ?
C5 C4 H4 120.6 . . ?
N1 C5 C4 122.9(3) . . ?
N1 C5 C6 112.4(3) . 6 ?
C4 C5 C6 124.7(3) . 6 ?
N2 C6 C5 115.1(3) . 6 ?
N2 C6 C7 124.2(3) . . ?
C5 C6 C7 120.7(3) 6 . ?
C8 C7 C6 121.1(3) . . ?
C8 C7 C12 119.3(3) . . ?
C12 C7 C6 119.6(3) . . ?
C7 C8 H8 119.9 . . ?
C9 C8 C7 120.1(4) . . ?
C9 C8 H8 119.9 . . ?
C8 C9 H9 119.8 . . ?
C10 C9 C8 120.4(4) . . ?
C10 C9 H9 119.8 . . ?
C9 C10 H10 120.2 . . ?
C9 C10 C11 119.6(3) . . ?
C11 C10 H10 120.2 . . ?
C10 C11 H11 119.8 . . ?
C12 C11 C10 120.3(4) . . ?
C12 C11 H11 119.8 . . ?
C7 C12 H12 119.9 . . ?
C11 C12 C7 120.2(4) . . ?
C11 C12 H12 119.9 . . ?
C14 C13 N2 120.6(3) . . ?
C18 C13 N2 120.4(3) . . ?
C18 C13 C14 118.8(3) . . ?
C13 C14 H14 120.1 . . ?
C15 C14 C13 119.8(3) . . ?
C15 C14 H14 120.1 . . ?
C14 C15 H15 119.1 . . ?
C16 C15 C14 121.8(3) . . ?
C16 C15 H15 119.1 . . ?
C15 C16 C17 117.4(3) . . ?
C15 C16 C19 121.3(3) . . ?
C17 C16 C19 121.3(3) . . ?
C16 C17 H17 119.1 . . ?
C18 C17 C16 121.8(3) . . ?
C18 C17 H17 119.1 . . ?
C13 C18 H18 119.9 . . ?
C17 C18 C13 120.2(3) . . ?
C17 C18 H18 119.9 . . ?
C16 C19 H19A 109.5 . . ?
C16 C19 H19B 109.5 . . ?
C16 C19 H19C 109.5 . . ?
H19A C19 H19B 109.5 . . ?
H19A C19 H19C 109.5 . . ?
H19B C19 H19C 109.5 . . ?
N3 C20 S1 178.1(3) . . ?

loop_
_geom_bond_atom_site_label_1
_geom_bond_atom_site_label_2
_geom_bond_distance
_geom_bond_site_symmetry_2
_geom_bond_publ_flag
Fe1 N1 1.956(3) 6 ?
Fe1 N1 1.956(3) . ?
Fe1 N2 1.949(3) 6 ?
Fe1 N2 1.949(3) . ?
Fe1 N3 1.947(3) 6 ?
Fe1 N3 1.947(3) . ?
S1 C20 1.635(4) . ?
N1 C1 1.345(4) . ?
N1 C5 1.352(4) . ?
N2 C6 1.301(4) . ?
N2 C13 1.425(4) . ?
N3 C20 1.169(4) . ?
C1 H1 0.9300 . ?
C1 C2 1.383(5) . ?
C2 H2 0.9300 . ?
C2 C3 1.364(5) . ?
C3 H3 0.9300 . ?
C3 C4 1.378(5) . ?
C4 H4 0.9300 . ?
C4 C5 1.371(5) . ?
C5 C6 1.462(5) 6 ?
C6 C5 1.462(5) 6 ?
C6 C7 1.486(4) . ?
C7 C8 1.389(5) . ?
C7 C12 1.393(5) . ?
C8 H8 0.9300 . ?
C8 C9 1.385(5) . ?
C9 H9 0.9300 . ?
C9 C10 1.383(5) . ?
C10 H10 0.9300 . ?
C10 C11 1.384(5) . ?
C11 H11 0.9300 . ?
C11 C12 1.381(5) . ?
C12 H12 0.9300 . ?
C13 C14 1.396(5) . ?
C13 C18 1.390(5) . ?
C14 H14 0.9300 . ?
C14 C15 1.383(5) . ?
C15 H15 0.9300 . ?
C15 C16 1.383(5) . ?
C16 C17 1.393(5) . ?
C16 C19 1.506(5) . ?
C17 H17 0.9300 . ?
C17 C18 1.373(5) . ?
C18 H18 0.9300 . ?
C19 H19A 0.9600 . ?
C19 H19B 0.9600 . ?
C19 H19C 0.9600 . ?

loop_
_geom_torsion_atom_site_label_1
_geom_torsion_atom_site_label_2
_geom_torsion_atom_site_label_3
_geom_torsion_atom_site_label_4
_geom_torsion
_geom_torsion_site_symmetry_1
_geom_torsion_site_symmetry_2
_geom_torsion_site_symmetry_3
_geom_torsion_site_symmetry_4
_geom_torsion_publ_flag
Fe1 N1 C1 C2 178.7(3) . . . . ?
Fe1 N1 C5 C4 -179.7(3) . . . . ?
Fe1 N1 C5 C6 -1.2(4) . . . 6 ?
Fe1 N2 C6 C5 2.1(4) . . . 6 ?
Fe1 N2 C6 C7 179.6(3) . . . . ?
Fe1 N2 C13 C14 103.4(3) . . . . ?
Fe1 N2 C13 C18 -71.2(4) . . . . ?
N1 C1 C2 C3 1.2(5) . . . . ?
N2 C6 C7 C8 113.3(4) . . . . ?
N2 C6 C7 C12 -68.5(5) . . . . ?
N2 C13 C14 C15 -172.1(3) . . . . ?
N2 C13 C18 C17 173.6(3) . . . . ?
C1 N1 C5 C4 0.6(5) . . . . ?
C1 N1 C5 C6 179.1(3) . . . 6 ?
C1 C2 C3 C4 0.2(5) . . . . ?
C2 C3 C4 C5 -1.2(6) . . . . ?
C3 C4 C5 N1 0.8(6) . . . . ?
C3 C4 C5 C6 -177.5(3) . . . 6 ?
C5 N1 C1 C2 -1.6(5) . . . . ?
C5 C6 C7 C8 -69.3(5) 6 . . . ?
C5 C6 C7 C12 108.8(4) 6 . . . ?
C6 N2 C13 C14 -71.5(4) . . . . ?
C6 N2 C13 C18 113.9(4) . . . . ?
C6 C7 C8 C9 179.5(3) . . . . ?
C6 C7 C12 C11 -179.1(3) . . . . ?
C7 C8 C9 C10 -0.1(6) . . . . ?
C8 C7 C12 C11 -0.9(5) . . . . ?
C8 C9 C10 C11 -1.4(6) . . . . ?
C9 C10 C11 C12 1.8(6) . . . . ?
C10 C11 C12 C7 -0.6(6) . . . . ?
C12 C7 C8 C9 1.3(5) . . . . ?
C13 N2 C6 C5 177.4(3) . . . 6 ?
C13 N2 C6 C7 -5.1(5) . . . . ?
C13 C14 C15 C16 -1.9(5) . . . . ?
C14 C13 C18 C17 -1.0(5) . . . . ?
C14 C15 C16 C17 -0.3(5) . . . . ?
C14 C15 C16 C19 -179.8(3) . . . . ?
C15 C16 C17 C18 1.9(5) . . . . ?
C16 C17 C18 C13 -1.2(6) . . . . ?
C18 C13 C14 C15 2.6(5) . . . . ?
C19 C16 C17 C18 -178.6(4) . . . . ?
